data_4071583
loop_
_publ_author_name
'Li, Jie'
'Ma, Jian-Ping'
'Liu, Fengling'
'Wu, Xiang-Wen'
'Dong, Yu-Bin'
'Huang, Ru-Qi'

_publ_section_title
;
 A New Approach for Ferrocenyl-Cyclopentenone and
 Ferrocenyl-Cyclopentenedione Compound Synthesis
;
_journal_issue 21
_journal_name_full Organometallics
_journal_page_first 5446
_journal_paper_doi 10.1021/om800246s
_journal_volume 27
_journal_year 2008
_chemical_formula_sum 'C39 H34 Fe2 N2 O'
_chemical_formula_weight 658.38
_chemical_name_systematic
; 
 ? 
;
_space_group_IT_number 2
_symmetry_cell_setting triclinic
_symmetry_space_group_name_Hall '-P 1'
_symmetry_space_group_name_H-M 'P -1'
_atom_sites_solution_hydrogens geom
_atom_sites_solution_primary direct
_atom_sites_solution_secondary difmap
_audit_creation_method SHELXL-97
_cell_angle_alpha 114.550(12)
_cell_angle_beta 97.629(12)
_cell_angle_gamma 108.532(12)
_cell_formula_units_Z 2
_cell_length_a 11.231(8)
_cell_length_b 12.606(9)
_cell_length_c 12.790(9)
_cell_measurement_temperature 293(2)
_cell_volume 1486.2(18)
_computing_cell_refinement 'Bruker SMART'
_computing_data_collection 'Bruker SMART'
_computing_data_reduction 'Bruker SAINT'
_computing_molecular_graphics 'Bruker SHELXTL'
_computing_publication_material 'Bruker SHELXTL'
_computing_structure_refinement 'SHELXL-97 (Sheldrick, 1997)'
_computing_structure_solution 'SHELXS-97 (Sheldrick, 1990)'
_diffrn_ambient_temperature 293(2)
_diffrn_measured_fraction_theta_full 0.966
_diffrn_measured_fraction_theta_max 0.966
_diffrn_measurement_device_type 'CCD area detector'
_diffrn_measurement_method 'phi and omega scans'
_diffrn_radiation_monochromator graphite
_diffrn_radiation_source 'fine-focus sealed tube'
_diffrn_radiation_type MoK\a
_diffrn_radiation_wavelength 0.71073
_diffrn_reflns_av_R_equivalents 0.0921
_diffrn_reflns_av_sigmaI/netI 0.2498
_diffrn_reflns_limit_h_max 12
_diffrn_reflns_limit_h_min -13
_diffrn_reflns_limit_k_max 14
_diffrn_reflns_limit_k_min -14
_diffrn_reflns_limit_l_max 15
_diffrn_reflns_limit_l_min -11
_diffrn_reflns_number 7452
_diffrn_reflns_theta_full 25.00
_diffrn_reflns_theta_max 25.00
_diffrn_reflns_theta_min 1.92
_exptl_absorpt_coefficient_mu 1.012
_exptl_absorpt_correction_T_max 0.9800
_exptl_absorpt_correction_T_min 0.8548
_exptl_absorpt_correction_type multi-scan
_exptl_absorpt_process_details sadabs
_exptl_crystal_colour BLACK
_exptl_crystal_density_diffrn 1.471
_exptl_crystal_density_method 'not measured'
_exptl_crystal_description block
_exptl_crystal_F_000 684
_exptl_crystal_size_max 0.16
_exptl_crystal_size_mid 0.09
_exptl_crystal_size_min 0.02
_refine_diff_density_max 0.386
_refine_diff_density_min -0.405
_refine_diff_density_rms 0.092
_refine_ls_extinction_method none
_refine_ls_goodness_of_fit_ref 0.837
_refine_ls_hydrogen_treatment constr
_refine_ls_matrix_type full
_refine_ls_number_parameters 397
_refine_ls_number_reflns 5053
_refine_ls_number_restraints 0
_refine_ls_restrained_S_all 0.837
_refine_ls_R_factor_all 0.1969
_refine_ls_R_factor_gt 0.0833
_refine_ls_shift/su_max 0.001
_refine_ls_shift/su_mean 0.000
_refine_ls_structure_factor_coef Fsqd
_refine_ls_weighting_details 'calc w=1/[\s^2^(Fo^2^)+(0.0000P)^2^+0.0000P] where P=(Fo^2^+2Fc^2^)/3'
_refine_ls_weighting_scheme calc
_refine_ls_wR_factor_gt 0.1408
_refine_ls_wR_factor_ref 0.1753
_reflns_number_gt 2110
_reflns_number_total 5053
_reflns_threshold_expression >2sigma(I)
_cod_data_source_file om800246s_si_001.cif
_cod_data_source_block 3
_cod_depositor_comments
;
The following automatic conversions were performed:

'_symmetry_cell_setting' value 'Triclinic' changed to 'triclinic'
according to /home/saulius/struct/CIF-dictionaries/cif_core.dic
dictionary named 'cif_core.dic' version 2.4.1 from 2010-06-29.

Automatic conversion script
Id: cif_fix_values 1715 2011-07-08 13:25:40Z adriana 
;
_cod_original_cell_volume 1486.3(17)
_cod_original_sg_symbol_H-M P-1
_cod_database_code 4071583

loop_
_symmetry_equiv_pos_as_xyz
'x, y, z'
'-x, -y, -z'

loop_
_atom_site_label
_atom_site_type_symbol
_atom_site_fract_x
_atom_site_fract_y
_atom_site_fract_z
_atom_site_U_iso_or_equiv
_atom_site_adp_type
_atom_site_occupancy
_atom_site_symmetry_multiplicity
_atom_site_calc_flag
_atom_site_refinement_flags
Fe1 Fe 0.52580(12) 1.06915(10) 0.30584(10) 0.0394(4) Uani 1 1 d .
Fe2 Fe 0.25927(11) 0.31992(10) -0.34775(10) 0.0398(4) Uani 1 1 d .
C1 C 0.2458(8) 0.6298(7) 0.1419(7) 0.040(2) Uani 1 1 d .
C2 C 0.2100(8) 0.4881(6) 0.0810(7) 0.034(2) Uani 1 1 d .
C3 C 0.1385(7) 0.4007(6) 0.1269(7) 0.0312(19) Uani 1 1 d .
C4 C 0.2236(7) 0.4457(7) 0.2555(6) 0.040(2) Uani 1 1 d .
H4A H 0.3052 0.4354 0.2511 0.048 Uiso 1 1 calc R
H4B H 0.2461 0.5360 0.3062 0.048 Uiso 1 1 calc R
C5 C 0.1521(8) 0.3702(7) 0.3133(7) 0.054(3) Uani 1 1 d .
H5A H 0.1340 0.2805 0.2654 0.064 Uiso 1 1 calc R
H5B H 0.2086 0.4018 0.3935 0.064 Uiso 1 1 calc R
C6 C 0.0262(10) 0.3832(9) 0.3216(8) 0.062(3) Uani 1 1 d .
H6A H 0.0451 0.4715 0.3769 0.074 Uiso 1 1 calc R
H6B H -0.0198 0.3304 0.3536 0.074 Uiso 1 1 calc R
C7 C -0.0632(8) 0.3423(8) 0.1968(8) 0.052(2) Uani 1 1 d .
H7A H -0.0937 0.2507 0.1456 0.063 Uiso 1 1 calc R
H7B H -0.1399 0.3605 0.2064 0.063 Uiso 1 1 calc R
C8 C 0.0095(7) 0.4121(7) 0.1358(7) 0.042(2) Uani 1 1 d .
H8A H -0.0476 0.3780 0.0552 0.050 Uiso 1 1 calc R
H8B H 0.0272 0.5021 0.1808 0.050 Uiso 1 1 calc R
C9 C 0.1188(8) 0.2630(7) 0.0383(7) 0.033(2) Uani 1 1 d .
C10 C -0.0013(8) 0.1752(7) -0.0519(8) 0.060(3) Uani 1 1 d .
H10 H -0.0722 0.1976 -0.0582 0.071 Uiso 1 1 calc R
C11 C -0.0136(9) 0.0551(8) -0.1313(8) 0.059(3) Uani 1 1 d .
H11 H -0.0943 -0.0033 -0.1900 0.071 Uiso 1 1 calc R
C12 C 0.0856(11) 0.0192(9) -0.1272(9) 0.061(3) Uani 1 1 d .
H12 H 0.0733 -0.0627 -0.1829 0.073 Uiso 1 1 calc R
C13 C 0.2067(10) 0.1032(9) -0.0410(9) 0.065(3) Uani 1 1 d .
H13 H 0.2763 0.0787 -0.0374 0.078 Uiso 1 1 calc R
C14 C 0.2220(9) 0.2245(8) 0.0400(8) 0.056(3) Uani 1 1 d .
H14 H 0.3038 0.2822 0.0975 0.067 Uiso 1 1 calc R
C15 C 0.2596(7) 0.4634(7) -0.0115(7) 0.039(2) Uani 1 1 d .
H15 H 0.2544 0.3827 -0.0625 0.046 Uiso 1 1 calc R
C16 C 0.3235(7) 0.5770(7) -0.0247(7) 0.037(2) Uani 1 1 d .
C17 C 0.3790(8) 0.5928(7) -0.1098(7) 0.035(2) Uani 1 1 d .
C18 C 0.3958(8) 0.4938(7) -0.2096(7) 0.039(2) Uani 1 1 d .
C19 C 0.4270(7) 0.3907(7) -0.2102(8) 0.044(2) Uani 1 1 d .
H19 H 0.4342 0.3701 -0.1444 0.053 Uiso 1 1 calc R
C20 C 0.4434(8) 0.3241(8) -0.3231(9) 0.059(3) Uani 1 1 d .
H20 H 0.4641 0.2490 -0.3491 0.070 Uiso 1 1 calc R
C21 C 0.4248(8) 0.3828(8) -0.3923(8) 0.056(3) Uani 1 1 d .
H21 H 0.4304 0.3555 -0.4746 0.067 Uiso 1 1 calc R
C22 C 0.3959(8) 0.4883(7) -0.3233(7) 0.045(2) Uani 1 1 d .
H22 H 0.3778 0.5459 -0.3497 0.054 Uiso 1 1 calc R
C23 C 0.0800(8) 0.2854(9) -0.3195(9) 0.060(3) Uani 1 1 d .
H23 H 0.0610 0.3385 -0.2482 0.072 Uiso 1 1 calc R
C24 C 0.0764(9) 0.2967(9) -0.4245(9) 0.064(3) Uani 1 1 d .
H24 H 0.0554 0.3603 -0.4384 0.076 Uiso 1 1 calc R
C25 C 0.1069(8) 0.2024(9) -0.5058(8) 0.059(3) Uani 1 1 d .
H25 H 0.1107 0.1872 -0.5867 0.071 Uiso 1 1 calc R
C26 C 0.1310(8) 0.1318(8) -0.4491(9) 0.057(3) Uani 1 1 d .
H26 H 0.1549 0.0591 -0.4840 0.068 Uiso 1 1 calc R
C27 C 0.1133(9) 0.1831(8) -0.3368(9) 0.062(3) Uani 1 1 d .
H27 H 0.1236 0.1530 -0.2782 0.074 Uiso 1 1 calc R
C28 C 0.3158(7) 0.6796(7) 0.0674(7) 0.033(2) Uani 1 1 d .
C29 C 0.3661(7) 0.7992(7) 0.0756(7) 0.034(2) Uani 1 1 d .
C30 C 0.3683(7) 0.9208(7) 0.1620(6) 0.034(2) Uani 1 1 d .
C31 C 0.4078(8) 1.0350(7) 0.1520(7) 0.046(2) Uani 1 1 d .
H31 H 0.4377 1.0434 0.0861 0.055 Uiso 1 1 calc R
C32 C 0.3976(8) 1.1338(7) 0.2512(8) 0.043(2) Uani 1 1 d .
H32 H 0.4187 1.2214 0.2660 0.052 Uiso 1 1 calc R
C33 C 0.3547(8) 1.0844(7) 0.3264(8) 0.052(3) Uani 1 1 d .
H33 H 0.3400 1.1314 0.4030 0.062 Uiso 1 1 calc R
C34 C 0.3359(8) 0.9533(7) 0.2711(7) 0.040(2) Uani 1 1 d .
H34 H 0.3069 0.8956 0.3044 0.048 Uiso 1 1 calc R
C35 C 0.6767(10) 1.0137(10) 0.3104(10) 0.070(3) Uani 1 1 d .
H35 H 0.6719 0.9291 0.2561 0.084 Uiso 1 1 calc R
C36 C 0.6513(10) 1.0490(10) 0.4202(10) 0.072(3) Uani 1 1 d .
H36 H 0.6244 0.9928 0.4553 0.086 Uiso 1 1 calc R
C37 C 0.6657(10) 1.1737(11) 0.4703(9) 0.074(3) Uani 1 1 d .
H37 H 0.6534 1.2224 0.5476 0.089 Uiso 1 1 calc R
C38 C 0.7032(9) 1.2198(9) 0.3903(12) 0.080(4) Uani 1 1 d .
H38 H 0.7215 1.3064 0.4032 0.096 Uiso 1 1 calc R
C39 C 0.7086(9) 1.1195(10) 0.2883(10) 0.075(3) Uani 1 1 d .
H39 H 0.7331 1.1234 0.2188 0.091 Uiso 1 1 calc R
N1 N 0.4261(6) 0.7102(6) -0.0998(6) 0.0437(19) Uani 1 1 d .
N2 N 0.4193(7) 0.8112(6) -0.0127(6) 0.048(2) Uani 1 1 d .
O1 O 0.2174(6) 0.6897(5) 0.2321(5) 0.070(2) Uani 1 1 d .

loop_
_atom_site_aniso_label
_atom_site_aniso_U_11
_atom_site_aniso_U_22
_atom_site_aniso_U_33
_atom_site_aniso_U_23
_atom_site_aniso_U_13
_atom_site_aniso_U_12
Fe1 0.0392(8) 0.0300(7) 0.0350(8) 0.0100(6) 0.0041(6) 0.0088(6)
Fe2 0.0373(8) 0.0303(7) 0.0372(8) 0.0099(6) 0.0070(6) 0.0074(6)
C1 0.041(5) 0.044(5) 0.021(5) 0.012(4) -0.003(4) 0.010(4)
C2 0.042(5) 0.024(4) 0.028(5) 0.010(4) 0.004(4) 0.010(4)
C3 0.025(5) 0.018(4) 0.041(5) 0.012(4) 0.003(4) 0.003(3)
C4 0.029(5) 0.039(5) 0.037(5) 0.013(4) 0.002(4) 0.008(4)
C5 0.051(6) 0.044(5) 0.044(6) 0.024(5) -0.005(5) 0.000(5)
C6 0.067(7) 0.070(6) 0.048(7) 0.036(6) 0.025(6) 0.016(6)
C7 0.048(6) 0.055(5) 0.062(7) 0.036(5) 0.030(5) 0.015(5)
C8 0.040(5) 0.039(5) 0.048(6) 0.023(4) 0.016(5) 0.014(4)
C9 0.031(5) 0.031(4) 0.035(5) 0.022(4) 0.005(4) 0.005(4)
C10 0.031(6) 0.041(5) 0.074(7) 0.014(5) 0.005(5) 0.001(4)
C11 0.035(6) 0.038(5) 0.060(7) 0.000(5) 0.001(5) 0.000(5)
C12 0.072(8) 0.048(6) 0.076(8) 0.035(6) 0.035(7) 0.029(6)
C13 0.059(7) 0.063(7) 0.078(8) 0.023(6) 0.020(6) 0.045(6)
C14 0.052(7) 0.048(6) 0.058(7) 0.022(5) 0.005(5) 0.019(5)
C15 0.039(5) 0.030(4) 0.032(5) 0.008(4) 0.003(4) 0.010(4)
C16 0.033(5) 0.032(5) 0.031(5) 0.010(4) -0.003(4) 0.010(4)
C17 0.036(5) 0.031(5) 0.025(5) 0.013(4) 0.003(4) 0.001(4)
C18 0.035(5) 0.027(4) 0.039(6) 0.014(4) 0.004(4) -0.001(4)
C19 0.028(5) 0.043(5) 0.044(6) 0.015(5) 0.001(4) 0.008(4)
C20 0.034(6) 0.039(5) 0.075(8) 0.008(6) 0.021(6) 0.008(4)
C21 0.048(6) 0.041(5) 0.050(6) 0.003(5) 0.030(5) 0.004(5)
C22 0.061(6) 0.026(4) 0.042(6) 0.015(4) 0.026(5) 0.008(4)
C23 0.027(5) 0.065(7) 0.055(7) 0.015(6) 0.001(5) 0.002(5)
C24 0.056(7) 0.058(6) 0.061(7) 0.021(6) -0.007(6) 0.025(5)
C25 0.052(7) 0.062(6) 0.035(6) 0.015(6) -0.008(5) 0.012(5)
C26 0.042(6) 0.037(5) 0.069(7) 0.011(6) 0.013(5) 0.010(4)
C27 0.056(7) 0.038(5) 0.056(7) 0.013(5) 0.005(5) -0.004(5)
C28 0.024(5) 0.030(4) 0.032(5) 0.014(4) -0.004(4) 0.004(4)
C29 0.030(5) 0.028(4) 0.025(5) 0.003(4) -0.001(4) 0.007(4)
C30 0.040(5) 0.038(5) 0.020(5) 0.013(4) 0.004(4) 0.015(4)
C31 0.048(6) 0.028(4) 0.051(6) 0.017(5) 0.010(5) 0.010(4)
C32 0.041(6) 0.028(4) 0.055(6) 0.015(5) 0.007(5) 0.018(4)
C33 0.048(6) 0.032(5) 0.053(6) 0.000(5) 0.020(5) 0.017(4)
C34 0.047(6) 0.030(4) 0.040(5) 0.019(4) 0.008(5) 0.011(4)
C35 0.069(8) 0.066(7) 0.069(8) 0.023(7) 0.011(6) 0.037(6)
C36 0.074(8) 0.071(8) 0.057(8) 0.024(7) -0.005(6) 0.034(6)
C37 0.057(7) 0.089(9) 0.044(7) 0.008(7) -0.009(6) 0.032(7)
C38 0.044(7) 0.036(6) 0.112(10) 0.016(7) -0.007(7) 0.001(5)
C39 0.039(6) 0.068(7) 0.101(9) 0.027(8) 0.030(6) 0.016(6)
N1 0.047(5) 0.032(4) 0.037(4) 0.013(4) 0.015(4) 0.004(3)
N2 0.061(5) 0.031(4) 0.041(5) 0.014(4) 0.017(4) 0.011(4)
O1 0.105(6) 0.040(3) 0.060(5) 0.021(4) 0.044(4) 0.022(4)

loop_
_atom_type_symbol
_atom_type_description
_atom_type_scat_dispersion_real
_atom_type_scat_dispersion_imag
_atom_type_scat_source
C C 0.0033 0.0016 'International Tables Vol C Tables 4.2.6.8 and 6.1.1.4'
H H 0.0000 0.0000 'International Tables Vol C Tables 4.2.6.8 and 6.1.1.4'
N N 0.0061 0.0033 'International Tables Vol C Tables 4.2.6.8 and 6.1.1.4'
Fe Fe 0.3463 0.8444 'International Tables Vol C Tables 4.2.6.8 and 6.1.1.4'
O O 0.0106 0.0060 'International Tables Vol C Tables 4.2.6.8 and 6.1.1.4'

loop_
_geom_angle_atom_site_label_1
_geom_angle_atom_site_label_2
_geom_angle_atom_site_label_3
_geom_angle
C31 Fe1 C38 120.4(5)
C31 Fe1 C39 104.6(4)
C38 Fe1 C39 41.1(4)
C31 Fe1 C34 68.2(3)
C38 Fe1 C34 160.9(4)
C39 Fe1 C34 157.6(4)
C31 Fe1 C35 123.0(4)
C38 Fe1 C35 67.9(4)
C39 Fe1 C35 41.1(4)
C34 Fe1 C35 123.7(4)
C31 Fe1 C33 68.3(4)
C38 Fe1 C33 123.0(4)
C39 Fe1 C33 157.9(4)
C34 Fe1 C33 41.2(3)
C35 Fe1 C33 160.1(4)
C31 Fe1 C37 157.6(4)
C38 Fe1 C37 41.0(4)
C39 Fe1 C37 69.2(4)
C34 Fe1 C37 125.3(4)
C35 Fe1 C37 67.2(4)
C33 Fe1 C37 108.9(4)
C31 Fe1 C36 160.1(4)
C38 Fe1 C36 67.3(4)
C39 Fe1 C36 68.4(5)
C34 Fe1 C36 110.7(4)
C35 Fe1 C36 39.7(3)
C33 Fe1 C36 124.9(4)
C37 Fe1 C36 39.3(4)
C31 Fe1 C32 40.7(3)
C38 Fe1 C32 106.2(4)
C39 Fe1 C32 120.8(4)
C34 Fe1 C32 68.5(3)
C35 Fe1 C32 158.5(4)
C33 Fe1 C32 40.4(3)
C37 Fe1 C32 122.7(4)
C36 Fe1 C32 158.9(4)
C31 Fe1 C30 41.3(3)
C38 Fe1 C30 156.5(5)
C39 Fe1 C30 120.0(4)
C34 Fe1 C30 40.7(3)
C35 Fe1 C30 107.4(4)
C33 Fe1 C30 69.3(3)
C37 Fe1 C30 160.5(4)
C36 Fe1 C30 124.8(4)
C32 Fe1 C30 69.3(3)
C24 Fe2 C20 162.7(4)
C24 Fe2 C21 126.7(4)
C20 Fe2 C21 40.4(3)
C24 Fe2 C23 40.4(3)
C20 Fe2 C23 154.2(4)
C21 Fe2 C23 164.9(5)
C24 Fe2 C27 67.3(4)
C20 Fe2 C27 119.3(4)
C21 Fe2 C27 152.6(4)
C23 Fe2 C27 40.1(3)
C24 Fe2 C26 67.5(4)
C20 Fe2 C26 106.5(4)
C21 Fe2 C26 118.5(3)
C23 Fe2 C26 67.5(4)
C27 Fe2 C26 39.6(3)
C24 Fe2 C19 156.2(4)
C20 Fe2 C19 40.4(3)
C21 Fe2 C19 68.2(4)
C23 Fe2 C19 121.1(4)
C27 Fe2 C19 108.6(4)
C26 Fe2 C19 125.2(4)
C24 Fe2 C25 40.0(3)
C20 Fe2 C25 125.0(4)
C21 Fe2 C25 106.9(4)
C23 Fe2 C25 67.8(4)
C27 Fe2 C25 67.5(4)
C26 Fe2 C25 40.8(3)
C19 Fe2 C25 162.3(4)
C24 Fe2 C18 121.3(4)
C20 Fe2 C18 68.9(3)
C21 Fe2 C18 68.7(3)
C23 Fe2 C18 109.6(4)
C27 Fe2 C18 128.0(4)
C26 Fe2 C18 163.8(4)
C19 Fe2 C18 41.4(3)
C25 Fe2 C18 154.5(4)
C24 Fe2 C22 109.1(4)
C20 Fe2 C22 68.5(4)
C21 Fe2 C22 40.8(3)
C23 Fe2 C22 128.2(4)
C27 Fe2 C22 165.6(4)
C26 Fe2 C22 153.6(4)
C19 Fe2 C22 68.7(3)
C25 Fe2 C22 119.5(4)
C18 Fe2 C22 40.7(3)
O1 C1 C2 125.3(7)
O1 C1 C28 128.3(7)
C2 C1 C28 106.4(6)
C15 C2 C1 105.7(7)
C15 C2 C3 130.6(7)
C1 C2 C3 123.6(6)
C8 C3 C2 108.9(6)
C8 C3 C9 112.8(6)
C2 C3 C9 107.5(6)
C8 C3 C4 107.9(6)
C2 C3 C4 109.1(6)
C9 C3 C4 110.6(6)
C5 C4 C3 112.3(6)
C5 C4 H4A 109.1
C3 C4 H4A 109.1
C5 C4 H4B 109.1
C3 C4 H4B 109.1
H4A C4 H4B 107.9
C6 C5 C4 110.9(7)
C6 C5 H5A 109.5
C4 C5 H5A 109.5
C6 C5 H5B 109.5
C4 C5 H5B 109.5
H5A C5 H5B 108.0
C5 C6 C7 111.2(7)
C5 C6 H6A 109.4
C7 C6 H6A 109.4
C5 C6 H6B 109.4
C7 C6 H6B 109.4
H6A C6 H6B 108.0
C8 C7 C6 111.7(7)
C8 C7 H7A 109.3
C6 C7 H7A 109.3
C8 C7 H7B 109.3
C6 C7 H7B 109.3
H7A C7 H7B 107.9
C3 C8 C7 113.9(7)
C3 C8 H8A 108.8
C7 C8 H8A 108.8
C3 C8 H8B 108.8
C7 C8 H8B 108.8
H8A C8 H8B 107.7
C14 C9 C10 117.3(7)
C14 C9 C3 121.5(7)
C10 C9 C3 121.0(8)
C11 C10 C9 119.2(9)
C11 C10 H10 120.4
C9 C10 H10 120.4
C12 C11 C10 122.6(9)
C12 C11 H11 118.7
C10 C11 H11 118.7
C11 C12 C13 120.3(9)
C11 C12 H12 119.9
C13 C12 H12 119.9
C12 C13 C14 118.4(9)
C12 C13 H13 120.8
C14 C13 H13 120.8
C13 C14 C9 122.1(9)
C13 C14 H14 119.0
C9 C14 H14 119.0
C2 C15 C16 113.3(7)
C2 C15 H15 123.4
C16 C15 H15 123.4
C17 C16 C28 120.1(7)
C17 C16 C15 132.3(7)
C28 C16 C15 107.5(7)
N1 C17 C16 118.5(7)
N1 C17 C18 115.8(7)
C16 C17 C18 125.7(7)
C22 C18 C19 107.1(7)
C22 C18 C17 125.1(8)
C19 C18 C17 127.5(8)
C22 C18 Fe2 69.7(4)
C19 C18 Fe2 69.2(4)
C17 C18 Fe2 130.4(6)
C20 C19 C18 107.8(8)
C20 C19 Fe2 69.2(5)
C18 C19 Fe2 69.4(5)
C20 C19 H19 126.1
C18 C19 H19 126.1
Fe2 C19 H19 126.1
C21 C20 C19 108.8(8)
C21 C20 Fe2 69.9(6)
C19 C20 Fe2 70.4(5)
C21 C20 H20 125.6
C19 C20 H20 125.6
Fe2 C20 H20 125.6
C20 C21 C22 108.7(8)
C20 C21 Fe2 69.7(5)
C22 C21 Fe2 70.3(4)
C20 C21 H21 125.6
C22 C21 H21 125.6
Fe2 C21 H21 125.6
C21 C22 C18 107.6(8)
C21 C22 Fe2 68.8(4)
C18 C22 Fe2 69.6(4)
C21 C22 H22 126.2
C18 C22 H22 126.2
Fe2 C22 H22 126.2
C27 C23 C24 107.1(9)
C27 C23 Fe2 70.0(5)
C24 C23 Fe2 69.5(5)
C27 C23 H23 126.5
C24 C23 H23 126.5
Fe2 C23 H23 126.5
C25 C24 C23 109.1(9)
C25 C24 Fe2 70.8(6)
C23 C24 Fe2 70.1(5)
C25 C24 H24 125.5
C23 C24 H24 125.5
Fe2 C24 H24 125.5
C24 C25 C26 106.8(9)
C24 C25 Fe2 69.2(5)
C26 C25 Fe2 69.3(5)
C24 C25 H25 126.6
C26 C25 H25 126.6
Fe2 C25 H25 126.6
C27 C26 C25 108.0(8)
C27 C26 Fe2 70.1(5)
C25 C26 Fe2 69.9(5)
C27 C26 H26 126.0
C25 C26 H26 126.0
Fe2 C26 H26 126.0
C26 C27 C23 109.1(9)
C26 C27 Fe2 70.3(5)
C23 C27 Fe2 69.9(5)
C26 C27 H27 125.4
C23 C27 H27 125.4
Fe2 C27 H27 125.4
C16 C28 C29 120.0(7)
C16 C28 C1 107.0(6)
C29 C28 C1 133.0(7)
C28 C29 N2 118.4(7)
C28 C29 C30 130.4(7)
N2 C29 C30 111.1(7)
C34 C30 C31 105.6(7)
C34 C30 C29 129.3(7)
C31 C30 C29 125.2(7)
C34 C30 Fe1 68.9(4)
C31 C30 Fe1 68.2(4)
C29 C30 Fe1 126.3(6)
C32 C31 C30 109.9(7)
C32 C31 Fe1 70.8(5)
C30 C31 Fe1 70.6(5)
C32 C31 H31 125.1
C30 C31 H31 125.1
Fe1 C31 H31 125.1
C33 C32 C31 107.5(7)
C33 C32 Fe1 69.3(5)
C31 C32 Fe1 68.5(5)
C33 C32 H32 126.3
C31 C32 H32 126.3
Fe1 C32 H32 126.3
C32 C33 C34 107.8(7)
C32 C33 Fe1 70.3(5)
C34 C33 Fe1 69.2(5)
C32 C33 H33 126.1
C34 C33 H33 126.1
Fe1 C33 H33 126.1
C30 C34 C33 109.3(7)
C30 C34 Fe1 70.4(4)
C33 C34 Fe1 69.6(4)
C30 C34 H34 125.3
C33 C34 H34 125.3
Fe1 C34 H34 125.3
C36 C35 C39 108.9(9)
C36 C35 Fe1 70.6(6)
C39 C35 Fe1 69.0(5)
C36 C35 H35 125.5
C39 C35 H35 125.5
Fe1 C35 H35 125.5
C37 C36 C35 109.4(11)
C37 C36 Fe1 69.9(6)
C35 C36 Fe1 69.6(6)
C37 C36 H36 125.3
C35 C36 H36 125.3
Fe1 C36 H36 125.3
C36 C37 C38 107.5(10)
C36 C37 Fe1 70.8(6)
C38 C37 Fe1 68.8(5)
C36 C37 H37 126.2
C38 C37 H37 126.2
Fe1 C37 H37 126.2
C39 C38 C37 108.7(9)
C39 C38 Fe1 69.6(5)
C37 C38 Fe1 70.1(5)
C39 C38 H38 125.7
C37 C38 H38 125.7
Fe1 C38 H38 125.7
C38 C39 C35 105.5(10)
C38 C39 Fe1 69.3(5)
C35 C39 Fe1 69.8(5)
C38 C39 H39 127.2
C35 C39 H39 127.2
Fe1 C39 H39 127.2
N2 N1 C17 123.0(6)
N1 N2 C29 120.0(6)

loop_
_geom_bond_atom_site_label_1
_geom_bond_atom_site_label_2
_geom_bond_distance
Fe1 C31 2.014(9)
Fe1 C38 2.015(9)
Fe1 C39 2.020(9)
Fe1 C34 2.026(8)
Fe1 C35 2.031(10)
Fe1 C33 2.031(8)
Fe1 C37 2.033(9)
Fe1 C36 2.044(10)
Fe1 C32 2.044(8)
Fe1 C30 2.046(7)
Fe2 C24 2.027(9)
Fe2 C20 2.030(9)
Fe2 C21 2.032(8)
Fe2 C23 2.035(9)
Fe2 C27 2.036(8)
Fe2 C26 2.039(8)
Fe2 C19 2.046(8)
Fe2 C25 2.047(8)
Fe2 C18 2.050(7)
Fe2 C22 2.052(7)
C1 O1 1.237(8)
C1 C2 1.505(10)
C1 C28 1.517(10)
C2 C15 1.337(9)
C2 C3 1.517(9)
C3 C8 1.515(10)
C3 C9 1.550(9)
C3 C4 1.551(10)
C4 C5 1.534(9)
C4 H4A 0.9700
C4 H4B 0.9700
C5 C6 1.487(11)
C5 H5A 0.9700
C5 H5B 0.9700
C6 C7 1.544(11)
C6 H6A 0.9700
C6 H6B 0.9700
C7 C8 1.527(9)
C7 H7A 0.9700
C7 H7B 0.9700
C8 H8A 0.9700
C8 H8B 0.9700
C9 C14 1.393(11)
C9 C10 1.397(10)
C10 C11 1.377(10)
C10 H10 0.9300
C11 C12 1.331(11)
C11 H11 0.9300
C12 C13 1.379(12)
C12 H12 0.9300
C13 C14 1.382(10)
C13 H13 0.9300
C14 H14 0.9300
C15 C16 1.474(10)
C15 H15 0.9300
C16 C17 1.377(10)
C16 C28 1.378(9)
C17 N1 1.346(8)
C17 C18 1.453(10)
C18 C22 1.428(10)
C18 C19 1.447(10)
C19 C20 1.409(10)
C19 H19 0.9800
C20 C21 1.403(12)
C20 H20 0.9800
C21 C22 1.424(10)
C21 H21 0.9800
C22 H22 0.9800
C23 C27 1.395(12)
C23 C24 1.404(12)
C23 H23 0.9800
C24 C25 1.392(11)
C24 H24 0.9800
C25 C26 1.424(11)
C25 H25 0.9800
C26 C27 1.381(11)
C26 H26 0.9800
C27 H27 0.9800
C28 C29 1.384(9)
C29 N2 1.385(9)
C29 C30 1.460(9)
C30 C34 1.415(9)
C30 C31 1.431(9)
C31 C32 1.410(10)
C31 H31 0.9800
C32 C33 1.406(10)
C32 H32 0.9800
C33 C34 1.429(9)
C33 H33 0.9800
C34 H34 0.9800
C35 C36 1.385(12)
C35 C39 1.423(12)
C35 H35 0.9800
C36 C37 1.371(12)
C36 H36 0.9800
C37 C38 1.418(13)
C37 H37 0.9800
C38 C39 1.416(12)
C38 H38 0.9800
C39 H39 0.9800
N1 N2 1.332(8)

loop_
_geom_torsion_atom_site_label_1
_geom_torsion_atom_site_label_2
_geom_torsion_atom_site_label_3
_geom_torsion_atom_site_label_4
_geom_torsion
O1 C1 C2 C15 -179.8(8)
C28 C1 C2 C15 2.8(9)
O1 C1 C2 C3 -2.8(13)
C28 C1 C2 C3 179.8(7)
C15 C2 C3 C8 -127.2(9)
C1 C2 C3 C8 56.6(9)
C15 C2 C3 C9 -4.6(11)
C1 C2 C3 C9 179.1(7)
C15 C2 C3 C4 115.3(9)
C1 C2 C3 C4 -60.9(10)
C8 C3 C4 C5 56.3(8)
C2 C3 C4 C5 174.4(6)
C9 C3 C4 C5 -67.6(8)
C3 C4 C5 C6 -58.8(9)
C4 C5 C6 C7 55.4(9)
C5 C6 C7 C8 -52.8(10)
C2 C3 C8 C7 -172.3(6)
C9 C3 C8 C7 68.4(9)
C4 C3 C8 C7 -54.0(8)
C6 C7 C8 C3 53.5(9)
C8 C3 C9 C14 -163.1(7)
C2 C3 C9 C14 76.8(9)
C4 C3 C9 C14 -42.2(9)
C8 C3 C9 C10 21.2(10)
C2 C3 C9 C10 -98.9(8)
C4 C3 C9 C10 142.1(7)
C14 C9 C10 C11 2.0(12)
C3 C9 C10 C11 177.9(8)
C9 C10 C11 C12 -1.2(14)
C10 C11 C12 C13 0.3(15)
C11 C12 C13 C14 -0.3(14)
C12 C13 C14 C9 1.2(14)
C10 C9 C14 C13 -2.1(12)
C3 C9 C14 C13 -177.9(8)
C1 C2 C15 C16 -2.7(9)
C3 C2 C15 C16 -179.4(7)
C2 C15 C16 C17 -175.6(9)
C2 C15 C16 C28 1.5(9)
C28 C16 C17 N1 0.6(12)
C15 C16 C17 N1 177.4(8)
C28 C16 C17 C18 178.6(8)
C15 C16 C17 C18 -4.6(14)
N1 C17 C18 C22 -31.6(11)
C16 C17 C18 C22 150.3(8)
N1 C17 C18 C19 142.2(8)
C16 C17 C18 C19 -35.8(13)
N1 C17 C18 Fe2 -124.0(7)
C16 C17 C18 Fe2 57.9(12)
C24 Fe2 C18 C22 -83.2(6)
C20 Fe2 C18 C22 81.2(6)
C21 Fe2 C18 C22 37.7(5)
C23 Fe2 C18 C22 -126.3(6)
C27 Fe2 C18 C22 -167.5(6)
C26 Fe2 C18 C22 157.2(12)
C19 Fe2 C18 C22 118.5(7)
C25 Fe2 C18 C22 -47.0(10)
C24 Fe2 C18 C19 158.4(5)
C20 Fe2 C18 C19 -37.3(5)
C21 Fe2 C18 C19 -80.8(5)
C23 Fe2 C18 C19 115.2(6)
C27 Fe2 C18 C19 74.0(7)
C26 Fe2 C18 C19 38.8(14)
C25 Fe2 C18 C19 -165.5(8)
C22 Fe2 C18 C19 -118.5(7)
C24 Fe2 C18 C17 36.2(9)
C20 Fe2 C18 C17 -159.4(9)
C21 Fe2 C18 C17 157.1(9)
C23 Fe2 C18 C17 -7.0(9)
C27 Fe2 C18 C17 -48.1(10)
C26 Fe2 C18 C17 -83.4(15)
C19 Fe2 C18 C17 -122.1(10)
C25 Fe2 C18 C17 72.4(12)
C22 Fe2 C18 C17 119.4(10)
C22 C18 C19 C20 -0.9(9)
C17 C18 C19 C20 -175.6(7)
Fe2 C18 C19 C20 58.8(5)
C22 C18 C19 Fe2 -59.6(5)
C17 C18 C19 Fe2 125.6(8)
C24 Fe2 C19 C20 -170.7(9)
C21 Fe2 C19 C20 -37.4(5)
C23 Fe2 C19 C20 155.9(6)
C27 Fe2 C19 C20 113.7(6)
C26 Fe2 C19 C20 72.9(6)
C25 Fe2 C19 C20 39.7(14)
C18 Fe2 C19 C20 -119.4(7)
C22 Fe2 C19 C20 -81.4(5)
C24 Fe2 C19 C18 -51.3(11)
C20 Fe2 C19 C18 119.4(7)
C21 Fe2 C19 C18 82.0(5)
C23 Fe2 C19 C18 -84.7(6)
C27 Fe2 C19 C18 -126.9(5)
C26 Fe2 C19 C18 -167.7(5)
C25 Fe2 C19 C18 159.1(11)
C22 Fe2 C19 C18 38.0(4)
C18 C19 C20 C21 0.6(9)
Fe2 C19 C20 C21 59.5(6)
C18 C19 C20 Fe2 -58.9(5)
C24 Fe2 C20 C21 47.8(14)
C23 Fe2 C20 C21 -173.0(7)
C27 Fe2 C20 C21 155.8(5)
C26 Fe2 C20 C21 114.9(5)
C19 Fe2 C20 C21 -119.6(7)
C25 Fe2 C20 C21 74.1(6)
C18 Fe2 C20 C21 -81.5(5)
C22 Fe2 C20 C21 -37.6(5)
C24 Fe2 C20 C19 167.4(11)
C21 Fe2 C20 C19 119.6(7)
C23 Fe2 C20 C19 -53.3(10)
C27 Fe2 C20 C19 -84.5(6)
C26 Fe2 C20 C19 -125.5(5)
C25 Fe2 C20 C19 -166.3(5)
C18 Fe2 C20 C19 38.1(5)
C22 Fe2 C20 C19 82.0(5)
C19 C20 C21 C22 -0.1(10)
Fe2 C20 C21 C22 59.8(6)
C19 C20 C21 Fe2 -59.9(6)
C24 Fe2 C21 C20 -164.1(5)
C23 Fe2 C21 C20 168.2(13)
C27 Fe2 C21 C20 -51.0(11)
C26 Fe2 C21 C20 -81.9(6)
C19 Fe2 C21 C20 37.4(5)
C25 Fe2 C21 C20 -124.6(6)
C18 Fe2 C21 C20 82.0(5)
C22 Fe2 C21 C20 119.7(8)
C24 Fe2 C21 C22 76.3(7)
C20 Fe2 C21 C22 -119.7(8)
C23 Fe2 C21 C22 48.5(16)
C27 Fe2 C21 C22 -170.7(8)
C26 Fe2 C21 C22 158.4(6)
C19 Fe2 C21 C22 -82.3(6)
C25 Fe2 C21 C22 115.7(6)
C18 Fe2 C21 C22 -37.6(5)
C20 C21 C22 C18 -0.4(9)
Fe2 C21 C22 C18 58.9(5)
C20 C21 C22 Fe2 -59.4(6)
C19 C18 C22 C21 0.8(9)
C17 C18 C22 C21 175.7(7)
Fe2 C18 C22 C21 -58.5(5)
C19 C18 C22 Fe2 59.3(5)
C17 C18 C22 Fe2 -125.8(8)
C24 Fe2 C22 C21 -124.4(6)
C20 Fe2 C22 C21 37.3(6)
C23 Fe2 C22 C21 -165.7(6)
C27 Fe2 C22 C21 162.6(15)
C26 Fe2 C22 C21 -46.6(11)
C19 Fe2 C22 C21 80.8(6)
C25 Fe2 C22 C21 -81.8(7)
C18 Fe2 C22 C21 119.4(8)
C24 Fe2 C22 C18 116.2(6)
C20 Fe2 C22 C18 -82.1(6)
C21 Fe2 C22 C18 -119.4(8)
C23 Fe2 C22 C18 74.9(7)
C27 Fe2 C22 C18 43.2(18)
C26 Fe2 C22 C18 -166.0(8)
C19 Fe2 C22 C18 -38.6(5)
C25 Fe2 C22 C18 158.8(5)
C24 Fe2 C23 C27 118.0(8)
C20 Fe2 C23 C27 -44.6(11)
C21 Fe2 C23 C27 153.2(13)
C26 Fe2 C23 C27 36.7(6)
C19 Fe2 C23 C27 -82.0(6)
C25 Fe2 C23 C27 80.9(6)
C18 Fe2 C23 C27 -126.3(6)
C22 Fe2 C23 C27 -168.3(6)
C20 Fe2 C23 C24 -162.6(7)
C21 Fe2 C23 C24 35.2(17)
C27 Fe2 C23 C24 -118.0(8)
C26 Fe2 C23 C24 -81.4(6)
C19 Fe2 C23 C24 160.0(5)
C25 Fe2 C23 C24 -37.1(5)
C18 Fe2 C23 C24 115.7(6)
C22 Fe2 C23 C24 73.7(7)
C27 C23 C24 C25 0.1(10)
Fe2 C23 C24 C25 60.3(7)
C27 C23 C24 Fe2 -60.2(6)
C20 Fe2 C24 C25 34.4(15)
C21 Fe2 C24 C25 71.2(7)
C23 Fe2 C24 C25 -119.6(8)
C27 Fe2 C24 C25 -81.6(6)
C26 Fe2 C24 C25 -38.5(5)
C19 Fe2 C24 C25 -166.1(8)
C18 Fe2 C24 C25 156.7(5)
C22 Fe2 C24 C25 113.4(6)
C20 Fe2 C24 C23 154.0(12)
C21 Fe2 C24 C23 -169.2(6)
C27 Fe2 C24 C23 38.0(5)
C26 Fe2 C24 C23 81.1(6)
C19 Fe2 C24 C23 -46.5(12)
C25 Fe2 C24 C23 119.6(8)
C18 Fe2 C24 C23 -83.7(7)
C22 Fe2 C24 C23 -127.0(6)
C23 C24 C25 C26 -0.5(10)
Fe2 C24 C25 C26 59.4(6)
C23 C24 C25 Fe2 -59.9(6)
C20 Fe2 C25 C24 -168.1(6)
C21 Fe2 C25 C24 -127.5(6)
C23 Fe2 C25 C24 37.5(6)
C27 Fe2 C25 C24 81.0(6)
C26 Fe2 C25 C24 118.2(8)
C19 Fe2 C25 C24 161.4(11)
C18 Fe2 C25 C24 -51.7(11)
C22 Fe2 C25 C24 -84.9(7)
C24 Fe2 C25 C26 -118.2(8)
C20 Fe2 C25 C26 73.6(7)
C21 Fe2 C25 C26 114.3(6)
C23 Fe2 C25 C26 -80.7(6)
C27 Fe2 C25 C26 -37.2(5)
C19 Fe2 C25 C26 43.2(14)
C18 Fe2 C25 C26 -169.9(7)
C22 Fe2 C25 C26 156.8(5)
C24 C25 C26 C27 0.7(10)
Fe2 C25 C26 C27 60.0(6)
C24 C25 C26 Fe2 -59.4(6)
C24 Fe2 C26 C27 -81.0(6)
C20 Fe2 C26 C27 116.2(7)
C21 Fe2 C26 C27 158.2(7)
C23 Fe2 C26 C27 -37.1(6)
C19 Fe2 C26 C27 76.0(7)
C25 Fe2 C26 C27 -118.8(8)
C18 Fe2 C26 C27 45.5(15)
C22 Fe2 C26 C27 -169.0(8)
C24 Fe2 C26 C25 37.8(6)
C20 Fe2 C26 C25 -125.0(6)
C21 Fe2 C26 C25 -83.0(7)
C23 Fe2 C26 C25 81.7(6)
C27 Fe2 C26 C25 118.8(8)
C19 Fe2 C26 C25 -165.3(5)
C18 Fe2 C26 C25 164.3(11)
C22 Fe2 C26 C25 -50.2(11)
C25 C26 C27 C23 -0.6(10)
Fe2 C26 C27 C23 59.3(6)
C25 C26 C27 Fe2 -59.9(6)
C24 C23 C27 C26 0.3(10)
Fe2 C23 C27 C26 -59.5(6)
C24 C23 C27 Fe2 59.9(6)
C24 Fe2 C27 C26 81.7(6)
C20 Fe2 C27 C26 -80.4(7)
C21 Fe2 C27 C26 -45.1(12)
C23 Fe2 C27 C26 120.1(9)
C19 Fe2 C27 C26 -123.3(6)
C25 Fe2 C27 C26 38.3(6)
C18 Fe2 C27 C26 -165.4(6)
C22 Fe2 C27 C26 160.1(14)
C24 Fe2 C27 C23 -38.4(6)
C20 Fe2 C27 C23 159.5(6)
C21 Fe2 C27 C23 -165.2(8)
C26 Fe2 C27 C23 -120.1(9)
C19 Fe2 C27 C23 116.6(6)
C25 Fe2 C27 C23 -81.8(6)
C18 Fe2 C27 C23 74.5(7)
C22 Fe2 C27 C23 40.0(19)
C17 C16 C28 C29 -1.2(12)
C15 C16 C28 C29 -178.7(7)
C17 C16 C28 C1 178.0(7)
C15 C16 C28 C1 0.4(9)
O1 C1 C28 C16 -179.3(9)
C2 C1 C28 C16 -2.0(9)
O1 C1 C28 C29 -0.3(15)
C2 C1 C28 C29 177.0(8)
C16 C28 C29 N2 2.2(11)
C1 C28 C29 N2 -176.6(8)
C16 C28 C29 C30 178.9(8)
C1 C28 C29 C30 0.0(15)
C28 C29 C30 C34 10.0(14)
N2 C29 C30 C34 -173.1(8)
C28 C29 C30 C31 -171.2(8)
N2 C29 C30 C31 5.6(11)
C28 C29 C30 Fe1 101.5(9)
N2 C29 C30 Fe1 -81.7(8)
C31 Fe1 C30 C34 -117.6(7)
C38 Fe1 C30 C34 -163.7(9)
C39 Fe1 C30 C34 164.9(6)
C35 Fe1 C30 C34 121.8(5)
C33 Fe1 C30 C34 -37.4(5)
C37 Fe1 C30 C34 50.9(13)
C36 Fe1 C30 C34 81.5(6)
C32 Fe1 C30 C34 -80.7(5)
C38 Fe1 C30 C31 -46.1(11)
C39 Fe1 C30 C31 -77.5(6)
C34 Fe1 C30 C31 117.6(7)
C35 Fe1 C30 C31 -120.6(5)
C33 Fe1 C30 C31 80.2(5)
C37 Fe1 C30 C31 168.5(11)
C36 Fe1 C30 C31 -160.8(5)
C32 Fe1 C30 C31 37.0(5)
C31 Fe1 C30 C29 118.4(8)
C38 Fe1 C30 C29 72.3(12)
C39 Fe1 C30 C29 40.9(8)
C34 Fe1 C30 C29 -123.9(9)
C35 Fe1 C30 C29 -2.2(8)
C33 Fe1 C30 C29 -161.3(8)
C37 Fe1 C30 C29 -73.1(13)
C36 Fe1 C30 C29 -42.4(9)
C32 Fe1 C30 C29 155.4(7)
C34 C30 C31 C32 -1.0(9)
C29 C30 C31 C32 180.0(8)
Fe1 C30 C31 C32 -60.1(6)
C34 C30 C31 Fe1 59.1(5)
C29 C30 C31 Fe1 -119.9(8)
C38 Fe1 C31 C32 -79.2(6)
C39 Fe1 C31 C32 -120.6(5)
C34 Fe1 C31 C32 81.9(5)
C35 Fe1 C31 C32 -161.2(5)
C33 Fe1 C31 C32 37.3(4)
C37 Fe1 C31 C32 -49.7(12)
C36 Fe1 C31 C32 172.8(10)
C30 Fe1 C31 C32 120.3(7)
C38 Fe1 C31 C30 160.5(5)
C39 Fe1 C31 C30 119.1(5)
C34 Fe1 C31 C30 -38.4(4)
C35 Fe1 C31 C30 78.5(6)
C33 Fe1 C31 C30 -83.0(5)
C37 Fe1 C31 C30 -170.0(10)
C36 Fe1 C31 C30 52.5(13)
C32 Fe1 C31 C30 -120.3(7)
C30 C31 C32 C33 1.4(10)
Fe1 C31 C32 C33 -58.6(6)
C30 C31 C32 Fe1 60.0(6)
C31 Fe1 C32 C33 119.6(7)
C38 Fe1 C32 C33 -122.3(6)
C39 Fe1 C32 C33 -164.5(5)
C34 Fe1 C32 C33 38.4(4)
C35 Fe1 C32 C33 167.2(9)
C37 Fe1 C32 C33 -80.6(6)
C36 Fe1 C32 C33 -53.6(12)
C30 Fe1 C32 C33 82.1(5)
C38 Fe1 C32 C31 118.1(6)
C39 Fe1 C32 C31 76.0(6)
C34 Fe1 C32 C31 -81.2(5)
C35 Fe1 C32 C31 47.6(11)
C33 Fe1 C32 C31 -119.6(6)
C37 Fe1 C32 C31 159.8(6)
C36 Fe1 C32 C31 -173.2(10)
C30 Fe1 C32 C31 -37.5(4)
C31 C32 C33 C34 -1.2(10)
Fe1 C32 C33 C34 -59.3(6)
C31 C32 C33 Fe1 58.1(6)
C31 Fe1 C33 C32 -37.6(4)
C38 Fe1 C33 C32 75.5(7)
C39 Fe1 C33 C32 37.6(13)
C34 Fe1 C33 C32 -118.9(7)
C35 Fe1 C33 C32 -166.3(10)
C37 Fe1 C33 C32 118.7(6)
C36 Fe1 C33 C32 159.3(5)
C30 Fe1 C33 C32 -82.0(5)
C31 Fe1 C33 C34 81.3(5)
C38 Fe1 C33 C34 -165.7(6)
C39 Fe1 C33 C34 156.4(10)
C35 Fe1 C33 C34 -47.4(13)
C37 Fe1 C33 C34 -122.4(6)
C36 Fe1 C33 C34 -81.8(6)
C32 Fe1 C33 C34 118.9(7)
C30 Fe1 C33 C34 36.9(5)
C31 C30 C34 C33 0.3(9)
C29 C30 C34 C33 179.2(8)
Fe1 C30 C34 C33 58.9(6)
C31 C30 C34 Fe1 -58.6(5)
C29 C30 C34 Fe1 120.3(9)
C32 C33 C34 C30 0.6(10)
Fe1 C33 C34 C30 -59.4(6)
C32 C33 C34 Fe1 60.0(6)
C31 Fe1 C34 C30 39.0(4)
C38 Fe1 C34 C30 160.0(12)
C39 Fe1 C34 C30 -36.3(13)
C35 Fe1 C34 C30 -77.1(6)
C33 Fe1 C34 C30 120.5(7)
C37 Fe1 C34 C30 -161.5(6)
C36 Fe1 C34 C30 -119.7(5)
C32 Fe1 C34 C30 82.9(5)
C31 Fe1 C34 C33 -81.5(6)
C38 Fe1 C34 C33 39.5(15)
C39 Fe1 C34 C33 -156.8(11)
C35 Fe1 C34 C33 162.5(6)
C37 Fe1 C34 C33 78.1(7)
C36 Fe1 C34 C33 119.8(6)
C32 Fe1 C34 C33 -37.6(5)
C30 Fe1 C34 C33 -120.5(7)
C31 Fe1 C35 C36 -166.5(6)
C38 Fe1 C35 C36 80.7(7)
C39 Fe1 C35 C36 120.2(9)
C34 Fe1 C35 C36 -82.1(7)
C33 Fe1 C35 C36 -46.5(14)
C37 Fe1 C35 C36 36.1(6)
C32 Fe1 C35 C36 158.4(8)
C30 Fe1 C35 C36 -123.8(6)
C31 Fe1 C35 C39 73.3(7)
C38 Fe1 C35 C39 -39.5(6)
C34 Fe1 C35 C39 157.7(6)
C33 Fe1 C35 C39 -166.6(9)
C37 Fe1 C35 C39 -84.0(7)
C36 Fe1 C35 C39 -120.2(9)
C32 Fe1 C35 C39 38.3(13)
C30 Fe1 C35 C39 116.0(6)
C39 C35 C36 C37 -0.1(12)
Fe1 C35 C36 C37 -58.7(8)
C39 C35 C36 Fe1 58.6(7)
C31 Fe1 C36 C37 156.0(10)
C38 Fe1 C36 C37 38.7(6)
C39 Fe1 C36 C37 83.2(7)
C34 Fe1 C36 C37 -120.9(7)
C35 Fe1 C36 C37 120.9(10)
C33 Fe1 C36 C37 -76.6(8)
C32 Fe1 C36 C37 -37.2(14)
C30 Fe1 C36 C37 -164.4(6)
C31 Fe1 C36 C35 35.2(15)
C38 Fe1 C36 C35 -82.2(7)
C39 Fe1 C36 C35 -37.7(6)
C34 Fe1 C36 C35 118.2(6)
C33 Fe1 C36 C35 162.5(6)
C37 Fe1 C36 C35 -120.9(10)
C32 Fe1 C36 C35 -158.1(9)
C30 Fe1 C36 C35 74.7(7)
C35 C36 C37 C38 -0.7(12)
Fe1 C36 C37 C38 -59.3(7)
C35 C36 C37 Fe1 58.5(8)
C31 Fe1 C37 C36 -158.8(9)
C38 Fe1 C37 C36 -118.5(10)
C39 Fe1 C37 C36 -80.9(7)
C34 Fe1 C37 C36 79.6(8)
C35 Fe1 C37 C36 -36.5(7)
C33 Fe1 C37 C36 122.6(7)
C32 Fe1 C37 C36 165.0(6)
C30 Fe1 C37 C36 41.3(15)
C31 Fe1 C37 C38 -40.3(13)
C39 Fe1 C37 C38 37.6(6)
C34 Fe1 C37 C38 -161.9(6)
C35 Fe1 C37 C38 81.9(7)
C33 Fe1 C37 C38 -119.0(7)
C36 Fe1 C37 C38 118.5(10)
C32 Fe1 C37 C38 -76.5(7)
C30 Fe1 C37 C38 159.8(10)
C36 C37 C38 C39 1.3(12)
Fe1 C37 C38 C39 -59.2(7)
C36 C37 C38 Fe1 60.5(7)
C31 Fe1 C38 C39 -76.8(8)
C34 Fe1 C38 C39 170.6(11)
C35 Fe1 C38 C39 39.5(7)
C33 Fe1 C38 C39 -159.4(7)
C37 Fe1 C38 C39 119.8(10)
C36 Fe1 C38 C39 82.7(7)
C32 Fe1 C38 C39 -118.6(7)
C30 Fe1 C38 C39 -43.4(13)
C31 Fe1 C38 C37 163.4(6)
C39 Fe1 C38 C37 -119.8(10)
C34 Fe1 C38 C37 50.8(15)
C35 Fe1 C38 C37 -80.3(7)
C33 Fe1 C38 C37 80.8(8)
C36 Fe1 C38 C37 -37.1(6)
C32 Fe1 C38 C37 121.6(7)
C30 Fe1 C38 C37 -163.2(9)
C37 C38 C39 C35 -1.4(11)
Fe1 C38 C39 C35 -60.8(6)
C37 C38 C39 Fe1 59.5(7)
C36 C35 C39 C38 0.9(12)
Fe1 C35 C39 C38 60.5(7)
C36 C35 C39 Fe1 -59.6(7)
C31 Fe1 C39 C38 119.8(7)
C34 Fe1 C39 C38 -172.0(9)
C35 Fe1 C39 C38 -116.3(10)
C33 Fe1 C39 C38 51.7(14)
C37 Fe1 C39 C38 -37.5(6)
C36 Fe1 C39 C38 -79.8(7)
C32 Fe1 C39 C38 79.0(8)
C30 Fe1 C39 C38 161.5(7)
C31 Fe1 C39 C35 -123.9(6)
C38 Fe1 C39 C35 116.3(10)
C34 Fe1 C39 C35 -55.7(14)
C33 Fe1 C39 C35 167.9(9)
C37 Fe1 C39 C35 78.8(7)
C36 Fe1 C39 C35 36.5(6)
C32 Fe1 C39 C35 -164.7(6)
C30 Fe1 C39 C35 -82.2(7)
C16 C17 N1 N2 -1.3(12)
C18 C17 N1 N2 -179.4(7)
C17 N1 N2 C29 2.4(12)
C28 C29 N2 N1 -2.8(11)
C30 C29 N2 N1 179.9(7)
